data_1010384
loop_
_publ_author_name
'Natta, G'

_publ_section_title
;
Struttura degli idrossidi ed idrati. - Nota IV. Sul perossido di
stronzio ottoidrato
;
_journal_coden_ASTM GCITA9
_journal_name_full 'Gazzetta Chimica Italiana'
_journal_page_first 444
_journal_page_last 456
_journal_volume 62
_journal_year 1932
_chemical_formula_structural 'Sr O2 (H2 O)8'
_chemical_formula_sum 'H16 O10 Sr'
_chemical_name_systematic 'Strontium peroxide octahydrate'
_space_group_IT_number 123
_symmetry_cell_setting tetragonal
_symmetry_Int_Tables_number 123
_symmetry_space_group_name_Hall '-P 4 2'
_symmetry_space_group_name_H-M 'P 4/m m m'
_cell_angle_alpha 90
_cell_angle_beta 90
_cell_angle_gamma 90
_cell_formula_units_Z 1
_cell_length_a 6.32
_cell_length_b 6.32
_cell_length_c 5.56
_cell_volume 222.1
_cod_database_code 1010384

loop_
_symmetry_equiv_pos_as_xyz
x,y,z
-x,-y,z
-x,y,z
x,-y,z
-y,x,z
y,-x,z
y,x,z
-y,-x,z
-x,-y,-z
x,y,-z
x,-y,-z
-x,y,-z
y,-x,-z
-y,x,-z
-y,-x,-z
y,x,-z

loop_
_atom_site_label
_atom_site_type_symbol
_atom_site_symmetry_multiplicity
_atom_site_Wyckoff_symbol
_atom_site_fract_x
_atom_site_fract_y
_atom_site_fract_z
_atom_site_occupancy
_atom_site_attached_hydrogens
_atom_site_calc_flag
Sr1 Sr2+ 1 a 0. 0. 0. 1. 0 d
O1 O1- 2 h 0.5 0.5 0.1 1. 0 d
O2 O2- 8 r 0.2 0.2 0.25 1. 2 d

loop_
_atom_type_symbol
_atom_type_oxidation_number
Sr2+ 2.000
O1- -1.000
O2- -2.000
H1+ 1.000
